data_7029989
loop_
_publ_author_name
'McCarty, W. Jeffrey'
'Yang, Xiaoping'
'DePue Anderson, Lauren J'
'Jones, Richard A.'

_publ_section_title
;
 Chemical vapour deposition of amorphous Ru(P) thin films from Ru
 trialkylphosphite hydride complexes.
;
_journal_issue 43
_journal_name_full 'Dalton transactions (Cambridge, England : 2003)'
_journal_page_first 13496
_journal_page_last 13503
_journal_paper_doi 10.1039/c2dt31541f
_journal_volume 41
_journal_year 2012
_chemical_formula_moiety 'C12 H38 O12 P4 Ru'
_chemical_formula_sum 'C12 H38 O12 P4 Ru'
_chemical_formula_weight 599.37
_chemical_name_systematic
;
?
;
_space_group_IT_number 2
_symmetry_cell_setting triclinic
_symmetry_space_group_name_Hall '-P 1'
_symmetry_space_group_name_H-M 'P -1'
_atom_sites_solution_hydrogens geom
_atom_sites_solution_primary direct
_atom_sites_solution_secondary difmap
_audit_creation_method SHELXL-97
_cell_angle_alpha 78.840(5)
_cell_angle_beta 87.286(6)
_cell_angle_gamma 79.763(5)
_cell_formula_units_Z 6
_cell_length_a 10.000(5)
_cell_length_b 19.007(5)
_cell_length_c 20.695(4)
_cell_measurement_reflns_used 14009
_cell_measurement_temperature 153(1)
_cell_measurement_theta_max 27.48
_cell_measurement_theta_min 2.91
_cell_volume 3797(2)
_computing_cell_refinement 'Collect software, Nonius B.V. 1998'
_computing_data_collection 'Collect software, Nonius B.V. 1998'
_computing_data_reduction
;
DENZO and Scalepack (Otwinoski and Minor, 1997)
;
_computing_molecular_graphics 'XP SHELXTL/PC, Siemens Analytical'
_computing_structure_refinement 'XL SHELXTL/PC, Siemens Analytical'
_computing_structure_solution
;

SIR97 - Altomare A., Burla M.C., Camalli M., Cascarano G.L., Giacovazzo C.,
Guagliardi A., Moliterni A.G.G., Polidori G.,Spagna R.
;
_diffrn_ambient_temperature 153(1)
_diffrn_measured_fraction_theta_full 0.993
_diffrn_measured_fraction_theta_max 0.993
_diffrn_measurement_device_type CCD
_diffrn_measurement_method \w-scans
_diffrn_radiation_monochromator graphite
_diffrn_radiation_source 'fine-focus sealed tube'
_diffrn_radiation_type MoK\a
_diffrn_radiation_wavelength 0.71073
_diffrn_reflns_av_R_equivalents 0.0273
_diffrn_reflns_av_sigmaI/netI 0.0552
_diffrn_reflns_limit_h_max 11
_diffrn_reflns_limit_h_min -11
_diffrn_reflns_limit_k_max 22
_diffrn_reflns_limit_k_min -20
_diffrn_reflns_limit_l_max 24
_diffrn_reflns_limit_l_min -24
_diffrn_reflns_number 22826
_diffrn_reflns_theta_full 25.00
_diffrn_reflns_theta_max 25.00
_diffrn_reflns_theta_min 3.01
_exptl_absorpt_coefficient_mu 0.921
_exptl_absorpt_correction_T_max 0.9554
_exptl_absorpt_correction_T_min 0.8517
_exptl_absorpt_correction_type gaussian
_exptl_absorpt_process_details
;
Absorption correction given as Gaussian
;
_exptl_crystal_colour Yellow
_exptl_crystal_density_diffrn 1.573
_exptl_crystal_density_method 'not measured'
_exptl_crystal_description Block
_exptl_crystal_F_000 1860
_exptl_crystal_size_max 0.18
_exptl_crystal_size_mid 0.12
_exptl_crystal_size_min 0.05
_refine_diff_density_max 3.173
_refine_diff_density_min -1.310
_refine_diff_density_rms 0.198
_refine_ls_extinction_method none
_refine_ls_goodness_of_fit_ref 1.069
_refine_ls_hydrogen_treatment constr
_refine_ls_matrix_type full
_refine_ls_number_parameters 784
_refine_ls_number_reflns 13281
_refine_ls_number_restraints 540
_refine_ls_restrained_S_all 1.071
_refine_ls_R_factor_all 0.1137
_refine_ls_R_factor_gt 0.0852
_refine_ls_shift/su_max 0.001
_refine_ls_shift/su_mean 0.000
_refine_ls_structure_factor_coef Fsqd
_refine_ls_weighting_details 'calc w=1/[\s^2^(Fo^2^)+(0.1460P)^2^+28.0879P] where P=(Fo^2^+2Fc^2^)/3'
_refine_ls_weighting_scheme calc
_refine_ls_wR_factor_gt 0.2314
_refine_ls_wR_factor_ref 0.2479
_reflns_number_gt 9531
_reflns_number_total 13281
_reflns_threshold_expression >2sigma(I)
_cod_data_source_file c2dt31541f.txt
_cod_data_source_block complex-1
_cod_depositor_comments
;
The following automatic conversions were performed:

'_symmetry_cell_setting' value 'Triclinic' changed to 'triclinic'
according to
/usr/data/users/saulius/automatic-downloads/retrospective/RSC/lib/dictionaries/cif_core.dic
dictionary named 'cif_core.dic' version 2.4.2 from
2011-04-26.

'_exptl_absorpt_correction_type' value 'Gaussian'
changed to 'gaussian' according to
/usr/data/users/saulius/automatic-downloads/retrospective/RSC/lib/dictionaries/cif_core.dic
dictionary named 'cif_core.dic' version 2.4.2 from 2011-04-26.

Automatic conversion script
Id: cif_fix_values 2281 2013-09-26 08:29:07Z andrius 
;
_cod_original_sg_symbol_Hall -P1
_cod_original_sg_symbol_H-M P-1
_cod_database_code 7029989

loop_
_symmetry_equiv_pos_as_xyz
'x, y, z'
'-x, -y, -z'

loop_
_atom_site_label
_atom_site_type_symbol
_atom_site_fract_x
_atom_site_fract_y
_atom_site_fract_z
_atom_site_U_iso_or_equiv
_atom_site_adp_type
_atom_site_occupancy
_atom_site_symmetry_multiplicity
_atom_site_calc_flag
_atom_site_refinement_flags
Ru1 Ru 0.65271(6) 0.21631(3) 1.05167(3) 0.0235(2) Uani 1 1 d U
H1 H 0.7378 0.2416 1.0972 0.035 Uiso 1 1 d R
H2 H 0.5393 0.2434 1.0929 0.035 Uiso 1 1 d R
Ru2 Ru 0.22646(6) 0.86311(3) 0.39919(3) 0.0242(2) Uani 1 1 d U
H3 H 0.0780 0.8879 0.4172 0.036 Uiso 1 1 d R
H4 H 0.2310 0.7873 0.4487 0.036 Uiso 1 1 d R
Ru3 Ru 1.08167(6) 0.57525(4) 0.71041(3) 0.0239(2) Uani 1 1 d U
H5 H 1.1833 0.5860 0.7602 0.036 Uiso 1 1 d R
H6 H 1.0768 0.6585 0.6878 0.036 Uiso 1 1 d R
P1 P 0.5112(3) 0.16655(17) 0.99819(16) 0.0556(8) Uani 1 1 d U
P2 P 0.5856(2) 0.33643(13) 1.01348(13) 0.0381(6) Uani 1 1 d U
P3 P 0.7144(3) 0.11540(14) 1.13017(13) 0.0423(6) Uani 1 1 d U
P4 P 0.8336(3) 0.20038(16) 0.98159(15) 0.0517(7) Uani 1 1 d U
P5 P 0.2792(2) 0.90395(12) 0.48859(11) 0.0290(5) Uani 1 1 d U
P6 P 0.4436(2) 0.81860(15) 0.37095(14) 0.0438(6) Uani 1 1 d U
P7 P 0.2073(3) 0.96745(14) 0.32152(12) 0.0404(6) Uani 1 1 d U
P8 P 0.1091(2) 0.80238(12) 0.34408(11) 0.0298(5) Uani 1 1 d U
P9 P 0.9588(3) 0.61673(15) 0.79329(13) 0.0419(6) Uani 1 1 d U
P10 P 1.2468(2) 0.57224(14) 0.63196(12) 0.0350(5) Uani 1 1 d U
P11 P 1.1247(3) 0.45424(15) 0.75608(14) 0.0448(6) Uani 1 1 d U
P12 P 0.8983(3) 0.56863(16) 0.65096(13) 0.0452(7) Uani 1 1 d U
O1 O 0.4009(10) 0.1242(6) 1.0353(5) 0.090(3) Uani 1 1 d U
O2 O 0.4315(8) 0.2197(5) 0.9390(4) 0.062(2) Uani 1 1 d U
O3 O 0.5747(11) 0.1022(6) 0.9562(6) 0.097(3) Uani 1 1 d U
O4 O 0.4582(7) 0.3687(4) 0.9664(3) 0.0459(17) Uani 1 1 d U
O5 O 0.5418(7) 0.3881(4) 1.0671(4) 0.0512(18) Uani 1 1 d U
O6 O 0.6921(7) 0.3755(3) 0.9679(4) 0.0465(17) Uani 1 1 d U
O7 O 0.7405(8) 0.1279(4) 1.2037(4) 0.0554(19) Uani 1 1 d U
O8 O 0.8515(8) 0.0573(4) 1.1276(4) 0.057(2) Uani 1 1 d U
O9 O 0.6135(7) 0.0602(4) 1.1437(4) 0.0510(18) Uani 1 1 d U
O10 O 0.8373(11) 0.2373(6) 0.9069(5) 0.097(3) Uani 1 1 d U
O11 O 0.8993(7) 0.1188(4) 0.9796(4) 0.0547(19) Uani 1 1 d U
O12 O 0.9781(10) 0.2237(6) 1.0002(5) 0.089(3) Uani 1 1 d U
O13 O 0.1808(6) 0.8929(3) 0.5526(3) 0.0369(14) Uani 1 1 d U
O14 O 0.2884(6) 0.9877(3) 0.4896(3) 0.0339(14) Uani 1 1 d U
O15 O 0.4264(6) 0.8679(3) 0.5184(3) 0.0378(15) Uani 1 1 d U
O16 O 0.5523(10) 0.8748(6) 0.3446(5) 0.089(3) Uani 1 1 d U
O17 O 0.5470(10) 0.7669(6) 0.4205(5) 0.095(3) Uani 1 1 d U
O18 O 0.4564(6) 0.7834(4) 0.3066(3) 0.0455(17) Uani 1 1 d U
O19 O 0.2910(13) 0.9646(6) 0.2488(6) 0.095(3) Uani 1 1 d U
O20 O 0.0746(11) 1.0085(6) 0.2912(6) 0.098(3) Uani 1 1 d U
O21 O 0.2852(7) 1.0287(3) 0.3364(3) 0.0428(16) Uani 1 1 d U
O22 O 0.0095(6) 0.7528(3) 0.3862(3) 0.0369(14) Uani 1 1 d U
O23 O 0.0119(6) 0.8534(3) 0.2884(3) 0.0405(15) Uani 1 1 d U
O24 O 0.1784(6) 0.7423(3) 0.3019(3) 0.0394(15) Uani 1 1 d U
O25 O 1.0158(8) 0.6753(4) 0.8272(4) 0.057(2) Uani 1 1 d U
O26 O 0.8073(7) 0.6549(4) 0.7759(4) 0.0504(18) Uani 1 1 d U
O27 O 0.9242(8) 0.5653(4) 0.8620(4) 0.058(2) Uani 1 1 d U
O28 O 1.2198(7) 0.5751(3) 0.5559(3) 0.0402(15) Uani 1 1 d U
O29 O 1.3348(7) 0.6381(4) 0.6188(4) 0.0509(18) Uani 1 1 d U
O30 O 1.3609(6) 0.5023(4) 0.6429(3) 0.0430(16) Uani 1 1 d U
O31 O 1.2390(9) 0.4262(5) 0.8133(4) 0.064(2) Uani 1 1 d U
O32 O 1.1779(8) 0.3913(4) 0.7156(4) 0.061(2) Uani 1 1 d U
O33 O 1.0072(8) 0.4262(4) 0.8005(4) 0.059(2) Uani 1 1 d U
O34 O 0.7724(9) 0.6317(5) 0.6368(5) 0.079(3) Uani 1 1 d U
O35 O 0.8047(9) 0.5040(5) 0.6790(4) 0.072(2) Uani 1 1 d U
O36 O 0.9310(6) 0.5433(4) 0.5825(3) 0.0415(16) Uani 1 1 d U
C1 C 0.3171(12) 0.1448(7) 1.0937(6) 0.059(3) Uani 1 1 d U
H1A H 0.2581 0.1100 1.1084 0.089 Uiso 1 1 calc R
H1B H 0.2637 0.1923 1.0810 0.089 Uiso 1 1 calc R
H1C H 0.3765 0.1451 1.1287 0.089 Uiso 1 1 calc R
C2 C 0.3300(15) 0.1959(9) 0.9027(8) 0.088(4) Uani 1 1 d U
H2A H 0.2927 0.2351 0.8684 0.132 Uiso 1 1 calc R
H2B H 0.2585 0.1819 0.9324 0.132 Uiso 1 1 calc R
H2C H 0.3724 0.1550 0.8838 0.132 Uiso 1 1 calc R
C3 C 0.6567(14) 0.0357(7) 0.9866(7) 0.067(3) Uani 1 1 d U
H3A H 0.6834 0.0054 0.9545 0.100 Uiso 1 1 calc R
H3B H 0.6056 0.0108 1.0214 0.100 Uiso 1 1 calc R
H3C H 0.7363 0.0461 1.0045 0.100 Uiso 1 1 calc R
C4 C 0.3228(11) 0.3618(6) 0.9885(6) 0.053(3) Uani 1 1 d U
H4A H 0.2605 0.3847 0.9536 0.080 Uiso 1 1 calc R
H4B H 0.3008 0.3849 1.0258 0.080 Uiso 1 1 calc R
H4C H 0.3160 0.3112 1.0007 0.080 Uiso 1 1 calc R
C5 C 0.6229(12) 0.3868(6) 1.1217(6) 0.058(3) Uani 1 1 d U
H5A H 0.5788 0.4220 1.1469 0.086 Uiso 1 1 calc R
H5B H 0.7100 0.3983 1.1064 0.086 Uiso 1 1 calc R
H5C H 0.6350 0.3392 1.1490 0.086 Uiso 1 1 calc R
C6 C 0.6758(13) 0.4521(6) 0.9413(7) 0.068(3) Uani 1 1 d U
H6A H 0.7546 0.4623 0.9153 0.101 Uiso 1 1 calc R
H6B H 0.6652 0.4788 0.9766 0.101 Uiso 1 1 calc R
H6C H 0.5968 0.4664 0.9141 0.101 Uiso 1 1 calc R
C7 C 0.6386(13) 0.1749(7) 1.2359(6) 0.063(3) Uani 1 1 d U
H7A H 0.6694 0.1760 1.2789 0.094 Uiso 1 1 calc R
H7B H 0.5547 0.1564 1.2400 0.094 Uiso 1 1 calc R
H7C H 0.6247 0.2233 1.2101 0.094 Uiso 1 1 calc R
C8 C 0.9788(10) 0.0783(6) 1.1304(5) 0.047(2) Uani 1 1 d U
H8A H 1.0496 0.0374 1.1286 0.070 Uiso 1 1 calc R
H8B H 0.9849 0.0952 1.1708 0.070 Uiso 1 1 calc R
H8C H 0.9888 0.1167 1.0938 0.070 Uiso 1 1 calc R
C9 C 0.6264(14) -0.0047(7) 1.1925(7) 0.070(4) Uani 1 1 d U
H9A H 0.5507 -0.0288 1.1899 0.105 Uiso 1 1 calc R
H9B H 0.6277 0.0073 1.2354 0.105 Uiso 1 1 calc R
H9C H 0.7093 -0.0364 1.1850 0.105 Uiso 1 1 calc R
C10 C 0.7122(14) 0.2552(8) 0.8656(6) 0.072(4) Uani 1 1 d U
H10A H 0.7337 0.2788 0.8220 0.108 Uiso 1 1 calc R
H10B H 0.6433 0.2871 0.8850 0.108 Uiso 1 1 calc R
H10C H 0.6795 0.2112 0.8635 0.108 Uiso 1 1 calc R
C11 C 1.0177(13) 0.0985(8) 0.9403(7) 0.074(4) Uani 1 1 d U
H11A H 1.0385 0.0464 0.9456 0.111 Uiso 1 1 calc R
H11B H 1.0934 0.1163 0.9542 0.111 Uiso 1 1 calc R
H11C H 0.9999 0.1192 0.8948 0.111 Uiso 1 1 calc R
C12 C 0.9903(11) 0.2875(6) 1.0167(6) 0.050(3) Uani 1 1 d U
H12A H 1.0844 0.2884 1.0229 0.075 Uiso 1 1 calc R
H12B H 0.9404 0.2925 1.0568 0.075 Uiso 1 1 calc R
H12C H 0.9547 0.3268 0.9821 0.075 Uiso 1 1 calc R
C13 C 0.1335(11) 0.8254(6) 0.5775(5) 0.048(3) Uani 1 1 d U
H13A H 0.0774 0.8301 0.6159 0.072 Uiso 1 1 calc R
H13B H 0.2099 0.7871 0.5889 0.072 Uiso 1 1 calc R
H13C H 0.0815 0.8139 0.5443 0.072 Uiso 1 1 calc R
C14 C 0.1679(10) 1.0415(5) 0.4802(5) 0.039(2) Uani 1 1 d U
H14A H 0.1896 1.0882 0.4820 0.059 Uiso 1 1 calc R
H14B H 0.1027 1.0293 0.5143 0.059 Uiso 1 1 calc R
H14C H 0.1303 1.0429 0.4380 0.059 Uiso 1 1 calc R
C15 C 0.4774(11) 0.8901(6) 0.5727(5) 0.048(3) Uani 1 1 d U
H15A H 0.5663 0.8625 0.5833 0.071 Uiso 1 1 calc R
H15B H 0.4176 0.8818 0.6101 0.071 Uiso 1 1 calc R
H15C H 0.4827 0.9410 0.5615 0.071 Uiso 1 1 calc R
C16 C 0.5822(12) 0.9239(6) 0.3796(6) 0.055(3) Uani 1 1 d U
H16A H 0.6468 0.9509 0.3552 0.082 Uiso 1 1 calc R
H16B H 0.6203 0.8985 0.4211 0.082 Uiso 1 1 calc R
H16C H 0.5008 0.9567 0.3870 0.082 Uiso 1 1 calc R
C17 C 0.5119(12) 0.7113(6) 0.4739(6) 0.057(3) Uani 1 1 d U
H17A H 0.5931 0.6850 0.4961 0.085 Uiso 1 1 calc R
H17B H 0.4676 0.6784 0.4564 0.085 Uiso 1 1 calc R
H17C H 0.4519 0.7339 0.5044 0.085 Uiso 1 1 calc R
C18 C 0.5825(14) 0.7488(8) 0.2831(7) 0.077(4) Uani 1 1 d U
H18A H 0.5676 0.7315 0.2439 0.116 Uiso 1 1 calc R
H18B H 0.6211 0.7085 0.3162 0.116 Uiso 1 1 calc R
H18C H 0.6439 0.7831 0.2733 0.116 Uiso 1 1 calc R
C19 C 0.2687(12) 0.9194(6) 0.2100(5) 0.053(3) Uani 1 1 d U
H19A H 0.3232 0.9267 0.1706 0.079 Uiso 1 1 calc R
H19B H 0.1744 0.9291 0.1986 0.079 Uiso 1 1 calc R
H19C H 0.2925 0.8700 0.2328 0.079 Uiso 1 1 calc R
C20 C -0.0561(12) 1.0132(6) 0.3242(5) 0.057(3) Uani 1 1 d U
H20A H -0.1209 1.0496 0.2980 0.086 Uiso 1 1 calc R
H20B H -0.0487 1.0261 0.3664 0.086 Uiso 1 1 calc R
H20C H -0.0857 0.9670 0.3302 0.086 Uiso 1 1 calc R
C21 C 0.2790(13) 1.0976(6) 0.2930(6) 0.060(3) Uani 1 1 d U
H21A H 0.3316 1.1269 0.3107 0.090 Uiso 1 1 calc R
H21B H 0.1862 1.1219 0.2888 0.090 Uiso 1 1 calc R
H21C H 0.3150 1.0902 0.2506 0.090 Uiso 1 1 calc R
C22 C -0.0957(10) 0.7819(6) 0.4272(6) 0.051(3) Uani 1 1 d U
H22A H -0.1444 0.7442 0.4480 0.077 Uiso 1 1 calc R
H22B H -0.1569 0.8203 0.4009 0.077 Uiso 1 1 calc R
H22C H -0.0567 0.8009 0.4602 0.077 Uiso 1 1 calc R
C23 C -0.0715(14) 0.8231(7) 0.2496(7) 0.073(4) Uani 1 1 d U
H23A H -0.1222 0.8616 0.2186 0.109 Uiso 1 1 calc R
H23B H -0.1333 0.7978 0.2781 0.109 Uiso 1 1 calc R
H23C H -0.0146 0.7897 0.2263 0.109 Uiso 1 1 calc R
C24 C 0.2526(11) 0.6747(5) 0.3339(5) 0.046(2) Uani 1 1 d U
H24A H 0.2862 0.6454 0.3018 0.069 Uiso 1 1 calc R
H24B H 0.1941 0.6498 0.3648 0.069 Uiso 1 1 calc R
H24C H 0.3277 0.6833 0.3568 0.069 Uiso 1 1 calc R
C25 C 1.0553(12) 0.7415(6) 0.7870(6) 0.058(3) Uani 1 1 d U
H25A H 1.0863 0.7696 0.8153 0.087 Uiso 1 1 calc R
H25B H 0.9783 0.7699 0.7627 0.087 Uiso 1 1 calc R
H25C H 1.1270 0.7280 0.7569 0.087 Uiso 1 1 calc R
C26 C 0.7129(13) 0.6898(8) 0.8190(7) 0.077(4) Uani 1 1 d U
H26A H 0.6281 0.7086 0.7969 0.115 Uiso 1 1 calc R
H26B H 0.7488 0.7290 0.8310 0.115 Uiso 1 1 calc R
H26C H 0.6985 0.6551 0.8579 0.115 Uiso 1 1 calc R
C27 C 1.0302(13) 0.5303(7) 0.9046(5) 0.057(3) Uani 1 1 d U
H27A H 0.9944 0.5015 0.9425 0.085 Uiso 1 1 calc R
H27B H 1.0739 0.5660 0.9182 0.085 Uiso 1 1 calc R
H27C H 1.0950 0.4994 0.8822 0.085 Uiso 1 1 calc R
C28 C 1.1415(11) 0.6376(6) 0.5189(5) 0.046(2) Uani 1 1 d U
H28A H 1.1354 0.6309 0.4744 0.068 Uiso 1 1 calc R
H28B H 1.1837 0.6791 0.5191 0.068 Uiso 1 1 calc R
H28C H 1.0519 0.6453 0.5380 0.068 Uiso 1 1 calc R
C29 C 1.3977(13) 0.6584(7) 0.6727(7) 0.066(3) Uani 1 1 d U
H29A H 1.4460 0.6975 0.6556 0.099 Uiso 1 1 calc R
H29B H 1.4598 0.6173 0.6947 0.099 Uiso 1 1 calc R
H29C H 1.3287 0.6738 0.7033 0.099 Uiso 1 1 calc R
C30 C 1.4782(11) 0.4912(7) 0.5999(6) 0.061(3) Uani 1 1 d U
H30A H 1.5326 0.4446 0.6157 0.091 Uiso 1 1 calc R
H30B H 1.5312 0.5288 0.5994 0.091 Uiso 1 1 calc R
H30C H 1.4486 0.4930 0.5561 0.091 Uiso 1 1 calc R
C31 C 1.3792(11) 0.4325(7) 0.8000(6) 0.056(3) Uani 1 1 d U
H31A H 1.4311 0.4123 0.8391 0.083 Uiso 1 1 calc R
H31B H 1.3867 0.4829 0.7864 0.083 Uiso 1 1 calc R
H31C H 1.4134 0.4065 0.7656 0.083 Uiso 1 1 calc R
C32 C 1.1289(11) 0.3947(6) 0.6478(5) 0.048(3) Uani 1 1 d U
H32A H 1.1705 0.3517 0.6320 0.072 Uiso 1 1 calc R
H32B H 1.1526 0.4368 0.6190 0.072 Uiso 1 1 calc R
H32C H 1.0319 0.3979 0.6490 0.072 Uiso 1 1 calc R
C33 C 1.0090(16) 0.3509(7) 0.8303(7) 0.078(4) Uani 1 1 d U
H33A H 0.9269 0.3463 0.8556 0.116 Uiso 1 1 calc R
H33B H 1.0859 0.3340 0.8587 0.116 Uiso 1 1 calc R
H33C H 1.0154 0.3222 0.7965 0.116 Uiso 1 1 calc R
C34 C 0.7937(14) 0.7126(7) 0.6208(7) 0.072(4) Uani 1 1 d U
H34A H 0.7073 0.7441 0.6134 0.107 Uiso 1 1 calc R
H34B H 0.8499 0.7202 0.5821 0.107 Uiso 1 1 calc R
H34C H 0.8372 0.7235 0.6572 0.107 Uiso 1 1 calc R
C35 C 0.7268(13) 0.5074(8) 0.7388(7) 0.068(3) Uani 1 1 d U
H35A H 0.6786 0.4672 0.7486 0.102 Uiso 1 1 calc R
H35B H 0.6630 0.5522 0.7335 0.102 Uiso 1 1 calc R
H35C H 0.7867 0.5052 0.7744 0.102 Uiso 1 1 calc R
C36 C 0.8272(11) 0.5410(7) 0.5389(6) 0.056(3) Uani 1 1 d U
H36A H 0.8676 0.5241 0.5004 0.083 Uiso 1 1 calc R
H36B H 0.7750 0.5889 0.5261 0.083 Uiso 1 1 calc R
H36C H 0.7688 0.5085 0.5606 0.083 Uiso 1 1 calc R

loop_
_atom_site_aniso_label
_atom_site_aniso_U_11
_atom_site_aniso_U_22
_atom_site_aniso_U_33
_atom_site_aniso_U_23
_atom_site_aniso_U_13
_atom_site_aniso_U_12
Ru1 0.0238(4) 0.0219(4) 0.0249(4) -0.0031(3) 0.0005(3) -0.0058(3)
Ru2 0.0218(4) 0.0234(4) 0.0266(4) -0.0054(3) -0.0015(3) -0.0009(3)
Ru3 0.0227(4) 0.0267(4) 0.0230(4) -0.0062(3) 0.0008(3) -0.0044(3)
P1 0.0630(19) 0.0534(18) 0.0565(18) -0.0104(14) -0.0095(14) -0.0237(14)
P2 0.0375(13) 0.0322(13) 0.0436(14) -0.0046(11) -0.0076(11) -0.0044(10)
P3 0.0415(14) 0.0355(14) 0.0459(15) -0.0006(11) 0.0016(11) -0.0048(11)
P4 0.0554(17) 0.0438(16) 0.0545(17) -0.0084(13) 0.0189(14) -0.0107(13)
P5 0.0286(11) 0.0282(12) 0.0303(12) -0.0069(9) -0.0034(9) -0.0030(9)
P6 0.0283(12) 0.0554(17) 0.0490(15) -0.0230(13) 0.0012(11) 0.0028(11)
P7 0.0532(15) 0.0336(13) 0.0345(13) 0.0000(10) -0.0111(11) -0.0122(11)
P8 0.0302(11) 0.0290(12) 0.0301(12) -0.0066(9) -0.0036(9) -0.0026(9)
P9 0.0419(14) 0.0507(16) 0.0363(13) -0.0180(12) 0.0038(11) -0.0071(11)
P10 0.0319(12) 0.0392(14) 0.0356(13) -0.0103(10) 0.0012(10) -0.0073(10)
P11 0.0481(15) 0.0404(15) 0.0432(15) -0.0040(12) 0.0022(12) -0.0055(12)
P12 0.0305(13) 0.0655(18) 0.0423(14) -0.0218(13) -0.0014(11) -0.0025(12)
O1 0.085(6) 0.098(6) 0.095(6) -0.014(5) 0.000(5) -0.039(5)
O2 0.062(4) 0.075(5) 0.053(4) -0.022(4) -0.012(4) -0.012(4)
O3 0.101(6) 0.090(6) 0.112(7) -0.044(5) -0.014(5) -0.021(5)
O4 0.045(4) 0.046(4) 0.045(4) -0.002(3) -0.011(3) -0.008(3)
O5 0.051(4) 0.041(4) 0.063(4) -0.018(3) -0.010(3) -0.001(3)
O6 0.049(4) 0.026(3) 0.061(4) 0.000(3) 0.008(3) -0.007(3)
O7 0.060(4) 0.056(4) 0.045(4) 0.002(3) -0.003(3) -0.006(3)
O8 0.055(4) 0.048(4) 0.063(4) -0.003(4) -0.001(4) -0.001(3)
O9 0.052(4) 0.033(4) 0.060(4) 0.013(3) 0.001(3) -0.012(3)
O10 0.100(6) 0.099(6) 0.075(6) -0.002(5) 0.022(5) 0.009(5)
O11 0.045(4) 0.061(4) 0.056(4) -0.020(4) 0.015(3) 0.001(3)
O12 0.071(5) 0.091(6) 0.114(7) -0.036(5) 0.030(5) -0.029(5)
O13 0.042(3) 0.041(4) 0.029(3) -0.008(3) 0.003(3) -0.012(3)
O14 0.035(3) 0.029(3) 0.038(3) -0.008(3) -0.003(3) -0.004(2)
O15 0.035(3) 0.039(3) 0.039(3) -0.011(3) -0.011(3) 0.001(3)
O16 0.068(5) 0.098(6) 0.116(7) -0.058(5) 0.022(5) -0.022(5)
O17 0.084(4) 0.097(5) 0.094(5) -0.013(4) 0.000(4) 0.005(4)
O18 0.034(3) 0.051(4) 0.053(4) -0.024(3) 0.011(3) 0.001(3)
O19 0.102(5) 0.092(5) 0.092(5) -0.024(4) 0.001(4) -0.019(4)
O20 0.089(5) 0.094(5) 0.105(5) 0.007(4) -0.013(4) -0.022(4)
O21 0.052(4) 0.033(3) 0.042(4) 0.003(3) -0.006(3) -0.011(3)
O22 0.037(3) 0.038(3) 0.037(3) -0.008(3) 0.001(3) -0.010(3)
O23 0.042(3) 0.039(4) 0.042(4) -0.006(3) -0.020(3) -0.006(3)
O24 0.042(3) 0.037(3) 0.042(3) -0.014(3) -0.002(3) -0.007(3)
O25 0.062(4) 0.064(5) 0.050(4) -0.028(4) 0.000(3) -0.009(4)
O26 0.040(4) 0.058(4) 0.056(4) -0.030(3) 0.016(3) -0.001(3)
O27 0.063(4) 0.073(5) 0.044(4) -0.017(4) 0.011(3) -0.020(4)
O28 0.046(4) 0.038(4) 0.036(3) -0.005(3) 0.001(3) -0.010(3)
O29 0.047(4) 0.056(4) 0.058(4) -0.018(3) 0.006(3) -0.026(3)
O30 0.034(3) 0.049(4) 0.042(4) -0.009(3) 0.008(3) 0.001(3)
O31 0.068(5) 0.065(5) 0.055(4) -0.005(4) -0.007(4) -0.008(4)
O32 0.073(5) 0.048(4) 0.061(4) -0.015(4) -0.008(4) -0.001(4)
O33 0.067(5) 0.051(4) 0.055(4) 0.004(3) 0.005(4) -0.020(4)
O34 0.063(5) 0.095(6) 0.084(6) -0.038(5) -0.022(4) 0.006(4)
O35 0.069(5) 0.093(6) 0.061(5) -0.023(4) 0.005(4) -0.029(4)
O36 0.041(3) 0.052(4) 0.037(3) -0.012(3) -0.009(3) -0.014(3)
C1 0.050(6) 0.065(6) 0.067(6) -0.016(5) 0.005(5) -0.019(5)
C2 0.078(7) 0.114(9) 0.080(7) -0.019(7) -0.030(6) -0.028(7)
C3 0.076(7) 0.049(6) 0.079(7) -0.023(5) 0.012(6) -0.013(5)
C4 0.044(5) 0.050(6) 0.063(6) -0.006(5) -0.016(5) -0.002(4)
C5 0.065(6) 0.051(6) 0.061(6) -0.024(5) -0.023(5) 0.000(5)
C6 0.065(6) 0.047(6) 0.085(7) 0.003(5) -0.013(6) -0.009(5)
C7 0.074(7) 0.070(7) 0.046(6) -0.020(5) 0.009(5) -0.007(5)
C8 0.037(5) 0.050(5) 0.052(5) -0.002(4) -0.007(4) -0.007(4)
C9 0.071(7) 0.050(6) 0.078(7) 0.015(5) 0.002(6) -0.015(5)
C10 0.069(7) 0.101(8) 0.056(6) -0.022(6) 0.011(5) -0.038(6)
C11 0.069(7) 0.072(7) 0.080(7) -0.026(6) 0.034(6) -0.005(5)
C12 0.046(5) 0.053(6) 0.054(6) -0.008(5) 0.003(4) -0.018(4)
C13 0.053(5) 0.048(5) 0.043(5) -0.003(4) 0.010(4) -0.020(4)
C14 0.047(5) 0.028(4) 0.043(5) -0.009(4) 0.003(4) -0.003(4)
C15 0.049(5) 0.044(5) 0.049(5) -0.011(4) -0.012(4) -0.001(4)
C16 0.049(5) 0.058(6) 0.059(6) -0.010(5) 0.002(5) -0.018(5)
C17 0.056(6) 0.041(5) 0.071(6) -0.009(5) -0.010(5) -0.001(5)
C18 0.062(6) 0.087(7) 0.085(7) -0.040(6) 0.016(6) 0.003(6)
C19 0.063(6) 0.055(6) 0.042(5) -0.015(5) 0.005(5) -0.009(5)
C20 0.068(6) 0.047(6) 0.043(5) -0.003(4) 0.001(5) 0.020(5)
C21 0.071(6) 0.051(6) 0.059(6) 0.001(5) -0.007(5) -0.023(5)
C22 0.039(5) 0.057(6) 0.057(6) -0.009(5) 0.003(4) -0.012(4)
C23 0.078(7) 0.071(7) 0.071(7) -0.009(6) -0.032(6) -0.014(6)
C24 0.051(5) 0.037(5) 0.052(5) -0.016(4) 0.002(4) -0.005(4)
C25 0.062(6) 0.051(6) 0.069(6) -0.026(5) -0.004(5) -0.018(5)
C26 0.067(7) 0.094(8) 0.070(7) -0.040(6) 0.013(6) 0.006(6)
C27 0.074(7) 0.060(6) 0.038(5) -0.008(5) -0.003(5) -0.016(5)
C28 0.054(5) 0.049(5) 0.035(5) -0.007(4) -0.001(4) -0.014(4)
C29 0.059(6) 0.071(7) 0.083(7) -0.030(6) -0.011(5) -0.030(5)
C30 0.045(5) 0.072(7) 0.060(6) -0.013(5) 0.016(5) 0.000(5)
C31 0.052(6) 0.059(6) 0.053(6) -0.008(5) -0.013(5) -0.003(5)
C32 0.055(5) 0.041(5) 0.051(5) -0.016(4) -0.011(5) -0.004(4)
C33 0.093(8) 0.059(7) 0.076(7) 0.005(6) 0.022(6) -0.027(6)
C34 0.065(7) 0.070(7) 0.075(7) -0.011(6) -0.012(6) 0.003(5)
C35 0.062(6) 0.073(7) 0.071(7) -0.014(6) 0.010(5) -0.019(5)
C36 0.045(5) 0.072(7) 0.052(6) -0.015(5) -0.013(5) -0.010(5)

loop_
_atom_type_symbol
_atom_type_description
_atom_type_scat_dispersion_real
_atom_type_scat_dispersion_imag
_atom_type_scat_source
C C 0.0033 0.0016 'International Tables Vol C Tables 4.2.6.8 and 6.1.1.4'
H H 0.0000 0.0000 'International Tables Vol C Tables 4.2.6.8 and 6.1.1.4'
P P 0.1023 0.0942 'International Tables Vol C Tables 4.2.6.8 and 6.1.1.4'
Ru Ru -1.2594 0.8363 'International Tables Vol C Tables 4.2.6.8 and 6.1.1.4'
O O 0.0106 0.0060 'International Tables Vol C Tables 4.2.6.8 and 6.1.1.4'

loop_
_geom_angle_atom_site_label_1
_geom_angle_atom_site_label_2
_geom_angle_atom_site_label_3
_geom_angle
P2 Ru1 P1 101.86(11)
P2 Ru1 P3 155.31(10)
P1 Ru1 P3 95.62(11)
P2 Ru1 P4 96.75(10)
P1 Ru1 P4 96.24(12)
P3 Ru1 P4 98.55(11)
P2 Ru1 H1 84.0
P1 Ru1 H1 170.4
P3 Ru1 H1 76.6
P4 Ru1 H1 90.5
P2 Ru1 H2 71.4
P1 Ru1 H2 90.5
P3 Ru1 H2 91.3
P4 Ru1 H2 167.4
H1 Ru1 H2 84.1
P5 Ru2 P8 154.40(9)
P5 Ru2 P6 96.57(9)
P8 Ru2 P6 100.52(9)
P5 Ru2 P7 100.78(9)
P8 Ru2 P7 96.49(9)
P6 Ru2 P7 95.29(11)
P5 Ru2 H3 86.4
P8 Ru2 H3 75.7
P6 Ru2 H3 175.9
P7 Ru2 H3 86.9
P5 Ru2 H4 84.6
P8 Ru2 H4 77.8
P6 Ru2 H4 86.0
P7 Ru2 H4 174.3
H3 Ru2 H4 91.5
P9 Ru3 P10 156.24(10)
P9 Ru3 P11 98.94(10)
P10 Ru3 P11 96.88(10)
P9 Ru3 P12 95.50(10)
P10 Ru3 P12 100.50(10)
P11 Ru3 P12 95.54(11)
P9 Ru3 H5 72.8
P10 Ru3 H5 90.5
P11 Ru3 H5 87.0
P12 Ru3 H5 168.3
P9 Ru3 H6 79.6
P10 Ru3 H6 81.3
P11 Ru3 H6 168.5
P12 Ru3 H6 96.0
H5 Ru3 H6 81.7
O1 P1 O2 103.6(5)
O1 P1 O3 94.7(6)
O2 P1 O3 95.9(5)
O1 P1 Ru1 122.3(4)
O2 P1 Ru1 115.5(3)
O3 P1 Ru1 119.8(4)
O6 P2 O4 96.4(4)
O6 P2 O5 103.6(4)
O4 P2 O5 96.4(4)
O6 P2 Ru1 115.5(3)
O4 P2 Ru1 123.4(3)
O5 P2 Ru1 117.5(3)
O9 P3 O8 97.5(4)
O9 P3 O7 102.4(4)
O8 P3 O7 94.6(4)
O9 P3 Ru1 116.3(3)
O8 P3 Ru1 124.4(3)
O7 P3 Ru1 117.2(3)
O10 P4 O11 102.1(5)
O10 P4 O12 95.1(6)
O11 P4 O12 94.6(5)
O10 P4 Ru1 125.5(4)
O11 P4 Ru1 115.9(3)
O12 P4 Ru1 117.8(4)
O15 P5 O13 102.4(3)
O15 P5 O14 97.6(3)
O13 P5 O14 95.8(3)
O15 P5 Ru2 114.7(2)
O13 P5 Ru2 117.5(2)
O14 P5 Ru2 124.6(2)
O17 P6 O18 105.4(5)
O17 P6 O16 93.0(6)
O18 P6 O16 95.0(4)
O17 P6 Ru2 123.5(4)
O18 P6 Ru2 114.4(3)
O16 P6 Ru2 120.3(4)
O20 P7 O21 105.0(5)
O20 P7 O19 95.2(6)
O21 P7 O19 92.0(5)
O20 P7 Ru2 124.2(4)
O21 P7 Ru2 116.0(3)
O19 P7 Ru2 118.4(4)
O23 P8 O22 102.9(4)
O23 P8 O24 98.1(4)
O22 P8 O24 95.6(3)
O23 P8 Ru2 114.4(3)
O22 P8 Ru2 117.6(2)
O24 P8 Ru2 124.3(3)
O26 P9 O25 102.9(4)
O26 P9 O27 96.9(4)
O25 P9 O27 95.6(4)
O26 P9 Ru3 115.5(3)
O25 P9 Ru3 117.8(3)
O27 P9 Ru3 124.0(3)
O30 P10 O28 97.8(4)
O30 P10 O29 102.5(4)
O28 P10 O29 95.2(4)
O30 P10 Ru3 115.5(3)
O28 P10 Ru3 124.0(3)
O29 P10 Ru3 117.5(3)
O33 P11 O32 104.3(5)
O33 P11 O31 94.5(5)
O32 P11 O31 95.4(4)
O33 P11 Ru3 114.7(3)
O32 P11 Ru3 124.1(3)
O31 P11 Ru3 118.5(3)
O34 P12 O36 104.3(4)
O34 P12 O35 94.5(5)
O36 P12 O35 93.8(4)
O34 P12 Ru3 123.3(4)
O36 P12 Ru3 116.3(3)
O35 P12 Ru3 119.0(3)
C1 O1 P1 124.9(8)
C2 O2 P1 121.2(9)
C3 O3 P1 121.8(9)
C4 O4 P2 121.7(7)
C5 O5 P2 123.0(7)
C6 O6 P2 125.5(7)
C7 O7 P3 120.1(7)
C8 O8 P3 120.1(7)
C9 O9 P3 126.6(8)
C10 O10 P4 121.5(9)
C11 O11 P4 123.5(8)
C12 O12 P4 125.7(8)
C13 O13 P5 122.7(6)
C14 O14 P5 119.3(6)
C15 O15 P5 121.7(6)
C16 O16 P6 123.4(8)
C17 O17 P6 124.8(9)
C18 O18 P6 123.0(8)
C19 O19 P7 121.7(10)
C20 O20 P7 125.3(9)
C21 O21 P7 122.1(7)
C22 O22 P8 121.7(6)
C23 O23 P8 121.2(7)
C24 O24 P8 120.3(6)
C25 O25 P9 121.1(7)
C26 O26 P9 125.6(8)
C27 O27 P9 119.1(7)
C28 O28 P10 119.7(6)
C29 O29 P10 121.1(7)
C30 O30 P10 124.1(7)
C31 O31 P11 121.4(7)
C32 O32 P11 121.6(7)
C33 O33 P11 123.8(8)
C34 O34 P12 120.0(8)
C35 O35 P12 119.0(8)
C36 O36 P12 122.2(7)
O1 C1 H1A 109.5
O1 C1 H1B 109.5
H1A C1 H1B 109.5
O1 C1 H1C 109.5
H1A C1 H1C 109.5
H1B C1 H1C 109.5
O2 C2 H2A 109.5
O2 C2 H2B 109.5
H2A C2 H2B 109.5
O2 C2 H2C 109.5
H2A C2 H2C 109.5
H2B C2 H2C 109.5
O3 C3 H3A 109.5
O3 C3 H3B 109.5
H3A C3 H3B 109.5
O3 C3 H3C 109.5
H3A C3 H3C 109.5
H3B C3 H3C 109.5
O4 C4 H4A 109.5
O4 C4 H4B 109.5
H4A C4 H4B 109.5
O4 C4 H4C 109.5
H4A C4 H4C 109.5
H4B C4 H4C 109.5
O5 C5 H5A 109.5
O5 C5 H5B 109.5
H5A C5 H5B 109.5
O5 C5 H5C 109.5
H5A C5 H5C 109.5
H5B C5 H5C 109.5
O6 C6 H6A 109.5
O6 C6 H6B 109.5
H6A C6 H6B 109.5
O6 C6 H6C 109.5
H6A C6 H6C 109.5
H6B C6 H6C 109.5
O7 C7 H7A 109.5
O7 C7 H7B 109.5
H7A C7 H7B 109.5
O7 C7 H7C 109.5
H7A C7 H7C 109.5
H7B C7 H7C 109.5
O8 C8 H8A 109.5
O8 C8 H8B 109.5
H8A C8 H8B 109.5
O8 C8 H8C 109.5
H8A C8 H8C 109.5
H8B C8 H8C 109.5
O9 C9 H9A 109.5
O9 C9 H9B 109.5
H9A C9 H9B 109.5
O9 C9 H9C 109.5
H9A C9 H9C 109.5
H9B C9 H9C 109.5
O10 C10 H10A 109.5
O10 C10 H10B 109.5
H10A C10 H10B 109.5
O10 C10 H10C 109.5
H10A C10 H10C 109.5
H10B C10 H10C 109.5
O11 C11 H11A 109.5
O11 C11 H11B 109.5
H11A C11 H11B 109.5
O11 C11 H11C 109.5
H11A C11 H11C 109.5
H11B C11 H11C 109.5
O12 C12 H12A 109.5
O12 C12 H12B 109.5
H12A C12 H12B 109.5
O12 C12 H12C 109.5
H12A C12 H12C 109.5
H12B C12 H12C 109.5
O13 C13 H13A 109.5
O13 C13 H13B 109.5
H13A C13 H13B 109.5
O13 C13 H13C 109.5
H13A C13 H13C 109.5
H13B C13 H13C 109.5
O14 C14 H14A 109.5
O14 C14 H14B 109.5
H14A C14 H14B 109.5
O14 C14 H14C 109.5
H14A C14 H14C 109.5
H14B C14 H14C 109.5
O15 C15 H15A 109.5
O15 C15 H15B 109.5
H15A C15 H15B 109.5
O15 C15 H15C 109.5
H15A C15 H15C 109.5
H15B C15 H15C 109.5
O16 C16 H16A 109.5
O16 C16 H16B 109.5
H16A C16 H16B 109.5
O16 C16 H16C 109.5
H16A C16 H16C 109.5
H16B C16 H16C 109.5
O17 C17 H17A 109.5
O17 C17 H17B 109.5
H17A C17 H17B 109.5
O17 C17 H17C 109.5
H17A C17 H17C 109.5
H17B C17 H17C 109.5
O18 C18 H18A 109.5
O18 C18 H18B 109.5
H18A C18 H18B 109.5
O18 C18 H18C 109.5
H18A C18 H18C 109.5
H18B C18 H18C 109.5
O19 C19 H19A 109.5
O19 C19 H19B 109.5
H19A C19 H19B 109.5
O19 C19 H19C 109.5
H19A C19 H19C 109.5
H19B C19 H19C 109.5
O20 C20 H20A 109.5
O20 C20 H20B 109.5
H20A C20 H20B 109.5
O20 C20 H20C 109.5
H20A C20 H20C 109.5
H20B C20 H20C 109.5
O21 C21 H21A 109.5
O21 C21 H21B 109.5
H21A C21 H21B 109.5
O21 C21 H21C 109.5
H21A C21 H21C 109.5
H21B C21 H21C 109.5
O22 C22 H22A 109.5
O22 C22 H22B 109.5
H22A C22 H22B 109.5
O22 C22 H22C 109.5
H22A C22 H22C 109.5
H22B C22 H22C 109.5
O23 C23 H23A 109.5
O23 C23 H23B 109.5
H23A C23 H23B 109.5
O23 C23 H23C 109.5
H23A C23 H23C 109.5
H23B C23 H23C 109.5
O24 C24 H24A 109.5
O24 C24 H24B 109.5
H24A C24 H24B 109.5
O24 C24 H24C 109.5
H24A C24 H24C 109.5
H24B C24 H24C 109.5
O25 C25 H25A 109.5
O25 C25 H25B 109.5
H25A C25 H25B 109.5
O25 C25 H25C 109.5
H25A C25 H25C 109.5
H25B C25 H25C 109.5
O26 C26 H26A 109.5
O26 C26 H26B 109.5
H26A C26 H26B 109.5
O26 C26 H26C 109.5
H26A C26 H26C 109.5
H26B C26 H26C 109.5
O27 C27 H27A 109.5
O27 C27 H27B 109.5
H27A C27 H27B 109.5
O27 C27 H27C 109.5
H27A C27 H27C 109.5
H27B C27 H27C 109.5
O28 C28 H28A 109.5
O28 C28 H28B 109.5
H28A C28 H28B 109.5
O28 C28 H28C 109.5
H28A C28 H28C 109.5
H28B C28 H28C 109.5
O29 C29 H29A 109.5
O29 C29 H29B 109.5
H29A C29 H29B 109.5
O29 C29 H29C 109.5
H29A C29 H29C 109.5
H29B C29 H29C 109.5
O30 C30 H30A 109.5
O30 C30 H30B 109.5
H30A C30 H30B 109.5
O30 C30 H30C 109.5
H30A C30 H30C 109.5
H30B C30 H30C 109.5
O31 C31 H31A 109.5
O31 C31 H31B 109.5
H31A C31 H31B 109.5
O31 C31 H31C 109.5
H31A C31 H31C 109.5
H31B C31 H31C 109.5
O32 C32 H32A 109.5
O32 C32 H32B 109.5
H32A C32 H32B 109.5
O32 C32 H32C 109.5
H32A C32 H32C 109.5
H32B C32 H32C 109.5
O33 C33 H33A 109.5
O33 C33 H33B 109.5
H33A C33 H33B 109.5
O33 C33 H33C 109.5
H33A C33 H33C 109.5
H33B C33 H33C 109.5
O34 C34 H34A 109.5
O34 C34 H34B 109.5
H34A C34 H34B 109.5
O34 C34 H34C 109.5
H34A C34 H34C 109.5
H34B C34 H34C 109.5
O35 C35 H35A 109.5
O35 C35 H35B 109.5
H35A C35 H35B 109.5
O35 C35 H35C 109.5
H35A C35 H35C 109.5
H35B C35 H35C 109.5
O36 C36 H36A 109.5
O36 C36 H36B 109.5
H36A C36 H36B 109.5
O36 C36 H36C 109.5
H36A C36 H36C 109.5
H36B C36 H36C 109.5

loop_
_geom_bond_atom_site_label_1
_geom_bond_atom_site_label_2
_geom_bond_distance
Ru1 P2 2.257(3)
Ru1 P1 2.269(3)
Ru1 P3 2.273(3)
Ru1 P4 2.279(3)
Ru1 H1 1.4964
Ru1 H2 1.4662
Ru2 P5 2.258(2)
Ru2 P8 2.265(2)
Ru2 P6 2.279(3)
Ru2 P7 2.284(3)
Ru2 H3 1.5271
Ru2 H4 1.5928
Ru3 P9 2.248(3)
Ru3 P10 2.262(2)
Ru3 P11 2.283(3)
Ru3 P12 2.291(3)
Ru3 H5 1.5462
Ru3 H6 1.5535
P1 O1 1.565(10)
P1 O2 1.576(9)
P1 O3 1.655(11)
P2 O6 1.578(7)
P2 O4 1.599(7)
P2 O5 1.615(7)
P3 O9 1.559(7)
P3 O8 1.606(8)
P3 O7 1.625(8)
P4 O10 1.570(10)
P4 O11 1.580(8)
P4 O12 1.667(10)
P5 O15 1.607(6)
P5 O13 1.615(6)
P5 O14 1.616(6)
P6 O17 1.560(11)
P6 O18 1.592(7)
P6 O16 1.658(10)
P7 O20 1.512(11)
P7 O21 1.593(7)
P7 O19 1.692(12)
P8 O23 1.597(6)
P8 O22 1.604(6)
P8 O24 1.611(6)
P9 O26 1.585(7)
P9 O25 1.620(8)
P9 O27 1.623(8)
P10 O30 1.577(7)
P10 O28 1.598(7)
P10 O29 1.628(7)
P11 O33 1.562(8)
P11 O32 1.592(8)
P11 O31 1.631(9)
P12 O34 1.573(9)
P12 O36 1.585(7)
P12 O35 1.674(9)
O1 C1 1.512(15)
O2 C2 1.471(15)
O3 C3 1.429(16)
O4 C4 1.427(13)
O5 C5 1.417(12)
O6 C6 1.436(13)
O7 C7 1.456(13)
O8 C8 1.408(12)
O9 C9 1.426(13)
O10 C10 1.500(16)
O11 C11 1.443(13)
O12 C12 1.348(14)
O13 C13 1.441(11)
O14 C14 1.428(11)
O15 C15 1.420(12)
O16 C16 1.366(14)
O17 C17 1.451(15)
O18 C18 1.425(13)
O19 C19 1.336(15)
O20 C20 1.443(15)
O21 C21 1.430(13)
O22 C22 1.423(12)
O23 C23 1.444(13)
O24 C24 1.421(12)
O25 C25 1.472(14)
O26 C26 1.432(12)
O27 C27 1.397(14)
O28 C28 1.409(12)
O29 C29 1.451(13)
O30 C30 1.449(12)
O31 C31 1.438(14)
O32 C32 1.494(12)
O33 C33 1.442(14)
O34 C34 1.560(16)
O35 C35 1.437(14)
O36 C36 1.419(12)
C1 H1A 0.9600
C1 H1B 0.9600
C1 H1C 0.9600
C2 H2A 0.9600
C2 H2B 0.9600
C2 H2C 0.9600
C3 H3A 0.9600
C3 H3B 0.9600
C3 H3C 0.9600
C4 H4A 0.9600
C4 H4B 0.9600
C4 H4C 0.9600
C5 H5A 0.9600
C5 H5B 0.9600
C5 H5C 0.9600
C6 H6A 0.9600
C6 H6B 0.9600
C6 H6C 0.9600
C7 H7A 0.9600
C7 H7B 0.9600
C7 H7C 0.9600
C8 H8A 0.9600
C8 H8B 0.9600
C8 H8C 0.9600
C9 H9A 0.9600
C9 H9B 0.9600
C9 H9C 0.9600
C10 H10A 0.9600
C10 H10B 0.9600
C10 H10C 0.9600
C11 H11A 0.9600
C11 H11B 0.9600
C11 H11C 0.9600
C12 H12A 0.9600
C12 H12B 0.9600
C12 H12C 0.9600
C13 H13A 0.9600
C13 H13B 0.9600
C13 H13C 0.9600
C14 H14A 0.9600
C14 H14B 0.9600
C14 H14C 0.9600
C15 H15A 0.9600
C15 H15B 0.9600
C15 H15C 0.9600
C16 H16A 0.9600
C16 H16B 0.9600
C16 H16C 0.9600
C17 H17A 0.9600
C17 H17B 0.9600
C17 H17C 0.9600
C18 H18A 0.9600
C18 H18B 0.9600
C18 H18C 0.9600
C19 H19A 0.9600
C19 H19B 0.9600
C19 H19C 0.9600
C20 H20A 0.9600
C20 H20B 0.9600
C20 H20C 0.9600
C21 H21A 0.9600
C21 H21B 0.9600
C21 H21C 0.9600
C22 H22A 0.9600
C22 H22B 0.9600
C22 H22C 0.9600
C23 H23A 0.9600
C23 H23B 0.9600
C23 H23C 0.9600
C24 H24A 0.9600
C24 H24B 0.9600
C24 H24C 0.9600
C25 H25A 0.9600
C25 H25B 0.9600
C25 H25C 0.9600
C26 H26A 0.9600
C26 H26B 0.9600
C26 H26C 0.9600
C27 H27A 0.9600
C27 H27B 0.9600
C27 H27C 0.9600
C28 H28A 0.9600
C28 H28B 0.9600
C28 H28C 0.9600
C29 H29A 0.9600
C29 H29B 0.9600
C29 H29C 0.9600
C30 H30A 0.9600
C30 H30B 0.9600
C30 H30C 0.9600
C31 H31A 0.9600
C31 H31B 0.9600
C31 H31C 0.9600
C32 H32A 0.9600
C32 H32B 0.9600
C32 H32C 0.9600
C33 H33A 0.9600
C33 H33B 0.9600
C33 H33C 0.9600
C34 H34A 0.9600
C34 H34B 0.9600
C34 H34C 0.9600
C35 H35A 0.9600
C35 H35B 0.9600
C35 H35C 0.9600
C36 H36A 0.9600
C36 H36B 0.9600
C36 H36C 0.9600
